data_7025897
loop_
_publ_author_name
'Hallett, Andrew J.'
'Adams, Christopher J.'
'Anderson, Kirsty M.'
'Baber, R. Angharad'
'Connelly, Neil G.'
'Prime, Christopher J.'

_publ_section_title
;
 Homo- and heterodinuclear complexes of the tetrakis(pyrazolyl)borate
 ligand.
;
_journal_issue 25
_journal_name_full 'Dalton transactions (Cambridge, England : 2003)'
_journal_page_first 5899
_journal_page_last 5907
_journal_paper_doi 10.1039/c0dt00044b
_journal_volume 39
_journal_year 2010
_chemical_formula_moiety 'C26 H28 B N8 Rh2, F6 P, C H2 Cl2'
_chemical_formula_sum 'C27 H30 B Cl2 F6 N8 P Rh2'
_chemical_formula_weight 899.09
_chemical_name_systematic
;
?
;
_space_group_IT_number 14
_symmetry_cell_setting monoclinic
_symmetry_space_group_name_Hall '-P 2yn'
_symmetry_space_group_name_H-M 'P 1 21/n 1'
_atom_sites_solution_hydrogens geom
_atom_sites_solution_primary direct
_atom_sites_solution_secondary difmap
_audit_creation_method SHELXL-97
_cell_angle_alpha 90.00
_cell_angle_beta 108.512(4)
_cell_angle_gamma 90.00
_cell_formula_units_Z 4
_cell_length_a 14.410(3)
_cell_length_b 11.036(2)
_cell_length_c 21.209(5)
_cell_measurement_reflns_used 102
_cell_measurement_temperature 173(2)
_cell_volume 3198.3(12)
_computing_cell_refinement 'Bruker SMART'
_computing_data_collection 'Bruker SMART'
_computing_data_reduction 'Bruker SAINT'
_computing_molecular_graphics 'Bruker SHELXTL'
_computing_publication_material 'Bruker SHELXTL'
_computing_structure_refinement 'SHELXL-97 (Sheldrick, 1997)'
_computing_structure_solution 'SHELXS-97 (Sheldrick, 1990)'
_diffrn_ambient_temperature 173(2)
_diffrn_measured_fraction_theta_full 0.999
_diffrn_measured_fraction_theta_max 0.999
_diffrn_measurement_device_type 'Siemens CCD area detector'
_diffrn_measurement_method '\w scans with narrow frames'
_diffrn_radiation_monochromator graphite
_diffrn_radiation_source 'fine-focus sealed tube'
_diffrn_radiation_type MoK\a
_diffrn_radiation_wavelength 0.71073
_diffrn_reflns_av_R_equivalents 0.1010
_diffrn_reflns_av_sigmaI/netI 0.1179
_diffrn_reflns_limit_h_max 17
_diffrn_reflns_limit_h_min -15
_diffrn_reflns_limit_k_max 13
_diffrn_reflns_limit_k_min -9
_diffrn_reflns_limit_l_max 21
_diffrn_reflns_limit_l_min -25
_diffrn_reflns_number 16779
_diffrn_reflns_theta_full 25.00
_diffrn_reflns_theta_max 25.00
_diffrn_reflns_theta_min 1.51
_exptl_absorpt_coefficient_mu 1.319
_exptl_absorpt_correction_T_max 1.000000
_exptl_absorpt_correction_T_min 0.829881
_exptl_absorpt_correction_type multi-scan
_exptl_absorpt_process_details 'SADABS (Sheldrick, 1996)'
_exptl_crystal_colour yellow
_exptl_crystal_density_diffrn 1.867
_exptl_crystal_density_method 'not measured'
_exptl_crystal_description plate
_exptl_crystal_F_000 1784
_exptl_crystal_size_max 0.40
_exptl_crystal_size_mid 0.30
_exptl_crystal_size_min 0.10
_refine_diff_density_max 0.984
_refine_diff_density_min -0.761
_refine_diff_density_rms 0.161
_refine_ls_extinction_method none
_refine_ls_goodness_of_fit_ref 1.047
_refine_ls_hydrogen_treatment constr
_refine_ls_matrix_type full
_refine_ls_number_parameters 424
_refine_ls_number_reflns 5632
_refine_ls_number_restraints 0
_refine_ls_restrained_S_all 1.047
_refine_ls_R_factor_all 0.1288
_refine_ls_R_factor_gt 0.0605
_refine_ls_shift/su_max 0.001
_refine_ls_shift/su_mean 0.000
_refine_ls_structure_factor_coef Fsqd
_refine_ls_weighting_details 'calc w=1/[\s^2^(Fo^2^)+(0.0493P)^2^+19.7889P] where P=(Fo^2^+2Fc^2^)/3'
_refine_ls_weighting_scheme calc
_refine_ls_wR_factor_gt 0.1246
_refine_ls_wR_factor_ref 0.1530
_reflns_number_gt 3328
_reflns_number_total 5632
_reflns_threshold_expression >2sigma(I)
_cod_data_source_file c0dt00044b.txt
_cod_data_source_block 2+
_cod_depositor_comments
;
The following automatic conversions were performed:

'_symmetry_cell_setting' value 'Monoclinic' changed to 'monoclinic'
according to /home/saulius/struct/CIF-dictionaries/cif_core.dic
dictionary named 'cif_core.dic' version 2.4.2 from 2011-04-26.

Automatic conversion script
Id: cif_fix_values 1891 2012-01-12 08:04:46Z andrius 
;
_cod_original_sg_symbol_H-M P2(1)/n
_cod_database_code 7025897

loop_
_symmetry_equiv_pos_as_xyz
'x, y, z'
'-x+1/2, y+1/2, -z+1/2'
'-x, -y, -z'
'x-1/2, -y-1/2, z-1/2'

loop_
_atom_site_label
_atom_site_type_symbol
_atom_site_fract_x
_atom_site_fract_y
_atom_site_fract_z
_atom_site_U_iso_or_equiv
_atom_site_adp_type
_atom_site_occupancy
_atom_site_symmetry_multiplicity
_atom_site_calc_flag
_atom_site_refinement_flags
Rh1 Rh 0.73940(6) 0.52541(7) 0.15410(4) 0.0253(2) Uani 1 1 d .
Rh2 Rh 0.35234(6) 0.37699(7) 0.22105(4) 0.0240(2) Uani 1 1 d .
Cl98 Cl -0.0015(3) 0.2171(5) 0.08578(18) 0.0960(15) Uani 1 1 d .
Cl99 Cl -0.0056(3) 0.3480(4) -0.03206(19) 0.0852(13) Uani 1 1 d .
P1 P 0.2647(2) 0.0180(3) 0.02423(14) 0.0327(7) Uani 1 1 d .
F1 F 0.3570(7) 0.0025(12) 0.0847(5) 0.142(5) Uani 1 1 d .
F2 F 0.1720(7) 0.0325(11) -0.0349(4) 0.143(5) Uani 1 1 d .
F3 F 0.2535(8) -0.1217(8) 0.0260(7) 0.141(5) Uani 1 1 d .
F4 F 0.3287(8) 0.0020(8) -0.0220(5) 0.120(4) Uani 1 1 d .
F5 F 0.2776(7) 0.1561(7) 0.0259(6) 0.124(4) Uani 1 1 d .
F6 F 0.1962(7) 0.0329(8) 0.0691(4) 0.095(3) Uani 1 1 d .
N1 N 0.6290(6) 0.6496(7) 0.1120(4) 0.0247(19) Uani 1 1 d .
N2 N 0.5331(5) 0.6361(7) 0.1129(4) 0.0253(19) Uani 1 1 d .
N3 N 0.6370(6) 0.3896(7) 0.1248(4) 0.0254(19) Uani 1 1 d .
N4 N 0.5393(5) 0.4056(7) 0.1124(4) 0.0232(18) Uani 1 1 d .
N5 N 0.3234(6) 0.4432(7) 0.1253(4) 0.030(2) Uani 1 1 d .
N6 N 0.3848(5) 0.5119(7) 0.1016(4) 0.0246(18) Uani 1 1 d .
N7 N 0.4903(5) 0.4511(7) 0.2498(4) 0.0216(18) Uani 1 1 d .
N8 N 0.5265(5) 0.5264(7) 0.2113(4) 0.0237(18) Uani 1 1 d .
C1 C 0.8397(7) 0.6486(9) 0.2191(5) 0.032(2) Uani 1 1 d .
H1A H 0.8200 0.7297 0.2316 0.038 Uiso 1 1 calc R
C2 C 0.8692(7) 0.6292(10) 0.1631(5) 0.039(3) Uani 1 1 d .
H2A H 0.8726 0.6948 0.1314 0.046 Uiso 1 1 calc R
C3 C 0.8386(7) 0.4364(9) 0.2351(5) 0.035(3) Uani 1 1 d .
H3A H 0.8191 0.3689 0.2597 0.042 Uiso 1 1 calc R
C4 C 0.8680(7) 0.4179(11) 0.1804(6) 0.044(3) Uani 1 1 d .
H4A H 0.8719 0.3362 0.1610 0.052 Uiso 1 1 calc R
C5 C 0.2046(7) 0.3462(9) 0.2160(5) 0.032(3) Uani 1 1 d .
H5A H 0.1473 0.3862 0.1830 0.038 Uiso 1 1 calc R
C6 C 0.2452(7) 0.2372(9) 0.2043(5) 0.034(3) Uani 1 1 d .
H6A H 0.2204 0.1915 0.1615 0.040 Uiso 1 1 calc R
C7 C 0.3344(7) 0.3693(9) 0.3156(5) 0.031(2) Uani 1 1 d .
H7A H 0.3685 0.4252 0.3528 0.038 Uiso 1 1 calc R
C8 C 0.3760(8) 0.2603(8) 0.3023(5) 0.030(2) Uani 1 1 d .
H8A H 0.4423 0.2308 0.3294 0.036 Uiso 1 1 calc R
C9 C 0.9404(7) 0.5235(10) 0.1813(6) 0.041(3) Uani 1 1 d .
H9A H 0.9846 0.5125 0.1538 0.049 Uiso 1 1 calc R
C10 C 0.9897(7) 0.5429(11) 0.2560(5) 0.044(3) Uani 1 1 d .
H10A H 1.0290 0.6182 0.2664 0.053 Uiso 1 1 calc R
H10B H 1.0293 0.4725 0.2783 0.053 Uiso 1 1 calc R
C11 C 0.8914(7) 0.5531(10) 0.2697(5) 0.039(3) Uani 1 1 d .
H11A H 0.8940 0.5669 0.3169 0.046 Uiso 1 1 calc R
C12 C 0.2244(7) 0.3504(9) 0.2915(5) 0.032(3) Uani 1 1 d .
H12A H 0.1847 0.4093 0.3079 0.038 Uiso 1 1 calc R
C13 C 0.2161(8) 0.2159(10) 0.3087(6) 0.044(3) Uani 1 1 d .
H13A H 0.1494 0.1826 0.2889 0.053 Uiso 1 1 calc R
H13B H 0.2408 0.1993 0.3570 0.053 Uiso 1 1 calc R
C14 C 0.2886(8) 0.1758(10) 0.2714(6) 0.046(3) Uani 1 1 d .
H14A H 0.3029 0.0872 0.2710 0.055 Uiso 1 1 calc R
C15 C 0.6380(8) 0.7680(9) 0.1001(5) 0.030(2) Uani 1 1 d .
H15A H 0.6963 0.8039 0.0969 0.036 Uiso 1 1 calc R
C16 C 0.5520(8) 0.8314(9) 0.0928(5) 0.035(3) Uani 1 1 d .
H16A H 0.5396 0.9150 0.0832 0.042 Uiso 1 1 calc R
C17 C 0.4892(7) 0.7463(9) 0.1028(5) 0.030(3) Uani 1 1 d .
H17A H 0.4243 0.7620 0.1026 0.036 Uiso 1 1 calc R
C18 C 0.6488(8) 0.2795(9) 0.1020(5) 0.035(3) Uani 1 1 d .
H18A H 0.7099 0.2444 0.1043 0.042 Uiso 1 1 calc R
C19 C 0.5579(8) 0.2239(10) 0.0746(5) 0.038(3) Uani 1 1 d .
H19A H 0.5449 0.1459 0.0549 0.045 Uiso 1 1 calc R
C20 C 0.4929(8) 0.3053(9) 0.0822(5) 0.029(2) Uani 1 1 d .
H20A H 0.4241 0.2936 0.0682 0.034 Uiso 1 1 calc R
C21 C 0.2398(8) 0.4340(11) 0.0757(5) 0.041(3) Uani 1 1 d .
H21A H 0.1836 0.3918 0.0783 0.050 Uiso 1 1 calc R
C22 C 0.2456(7) 0.4940(10) 0.0200(5) 0.039(3) Uani 1 1 d .
H22A H 0.1956 0.5015 -0.0217 0.047 Uiso 1 1 calc R
C23 C 0.3385(7) 0.5407(9) 0.0371(5) 0.031(2) Uani 1 1 d .
H23A H 0.3656 0.5852 0.0088 0.037 Uiso 1 1 calc R
C24 C 0.5486(7) 0.4652(10) 0.3121(5) 0.034(3) Uani 1 1 d .
H24A H 0.5399 0.4247 0.3493 0.041 Uiso 1 1 calc R
C25 C 0.6234(8) 0.5461(10) 0.3159(5) 0.038(3) Uani 1 1 d .
H25A H 0.6750 0.5703 0.3543 0.045 Uiso 1 1 calc R
C26 C 0.6060(7) 0.5833(9) 0.2520(5) 0.029(2) Uani 1 1 d .
H26A H 0.6443 0.6410 0.2380 0.035 Uiso 1 1 calc R
C1S C -0.0176(11) 0.2056(12) 0.0005(6) 0.065(4) Uani 1 1 d .
H99A H 0.0318 0.1496 -0.0065 0.078 Uiso 1 1 calc R
H99B H -0.0833 0.1723 -0.0229 0.078 Uiso 1 1 calc R
B1 B 0.4956(8) 0.5185(10) 0.1356(5) 0.022(2) Uani 1 1 d .

loop_
_atom_site_aniso_label
_atom_site_aniso_U_11
_atom_site_aniso_U_22
_atom_site_aniso_U_33
_atom_site_aniso_U_23
_atom_site_aniso_U_13
_atom_site_aniso_U_12
Rh1 0.0219(4) 0.0246(4) 0.0277(4) 0.0021(4) 0.0057(3) 0.0000(4)
Rh2 0.0235(4) 0.0231(4) 0.0259(4) -0.0012(4) 0.0087(3) -0.0030(4)
Cl98 0.085(3) 0.153(4) 0.050(2) -0.018(2) 0.023(2) -0.043(3)
Cl99 0.080(3) 0.091(3) 0.069(3) 0.005(2) 0.001(2) -0.036(2)
P1 0.0350(16) 0.0312(16) 0.0327(15) 0.0045(13) 0.0119(13) -0.0009(13)
F1 0.076(7) 0.227(13) 0.093(7) -0.001(8) -0.015(6) 0.053(8)
F2 0.106(8) 0.223(13) 0.062(6) -0.042(7) -0.027(5) 0.079(8)
F3 0.124(8) 0.049(6) 0.294(15) 0.005(7) 0.130(10) 0.001(6)
F4 0.170(10) 0.087(7) 0.159(9) 0.048(6) 0.134(8) 0.066(6)
F5 0.141(9) 0.040(5) 0.235(13) -0.032(6) 0.124(9) -0.031(5)
F6 0.113(7) 0.102(7) 0.104(7) 0.042(5) 0.085(6) 0.034(6)
N1 0.026(5) 0.017(5) 0.032(5) 0.007(4) 0.010(4) 0.001(4)
N2 0.021(4) 0.032(5) 0.021(4) 0.007(4) 0.005(3) 0.009(4)
N3 0.031(5) 0.018(5) 0.027(5) -0.002(4) 0.010(4) 0.001(4)
N4 0.020(4) 0.027(5) 0.020(4) 0.002(3) 0.002(3) -0.002(4)
N5 0.031(5) 0.029(5) 0.027(5) 0.001(4) 0.006(4) -0.010(4)
N6 0.020(4) 0.033(5) 0.024(4) -0.001(4) 0.010(3) -0.006(4)
N7 0.019(4) 0.023(5) 0.024(4) 0.000(3) 0.008(3) 0.001(3)
N8 0.029(5) 0.023(4) 0.020(4) -0.002(4) 0.008(3) -0.006(4)
C1 0.022(6) 0.035(6) 0.036(6) -0.013(5) 0.008(5) -0.003(5)
C2 0.035(6) 0.035(7) 0.045(7) 0.003(5) 0.011(5) -0.004(5)
C3 0.033(6) 0.023(6) 0.040(7) 0.009(5) 0.000(5) 0.002(5)
C4 0.025(6) 0.042(7) 0.061(8) 0.009(6) 0.009(6) 0.005(5)
C5 0.018(5) 0.025(6) 0.052(7) 0.000(5) 0.011(5) -0.006(4)
C6 0.029(6) 0.036(7) 0.041(7) -0.005(5) 0.018(5) -0.009(5)
C7 0.033(6) 0.031(6) 0.034(6) 0.004(5) 0.018(5) 0.003(5)
C8 0.041(6) 0.020(6) 0.035(6) 0.004(5) 0.020(5) 0.001(5)
C9 0.023(6) 0.041(7) 0.063(8) 0.004(6) 0.019(5) -0.005(5)
C10 0.021(6) 0.050(8) 0.054(8) 0.018(6) 0.001(5) -0.001(5)
C11 0.024(6) 0.055(8) 0.032(6) 0.011(5) 0.001(5) 0.003(5)
C12 0.021(6) 0.033(6) 0.047(7) 0.001(5) 0.018(5) 0.001(5)
C13 0.042(7) 0.039(7) 0.058(8) 0.008(6) 0.026(6) -0.011(6)
C14 0.054(8) 0.032(7) 0.057(8) -0.003(6) 0.027(6) -0.001(6)
C15 0.037(6) 0.026(6) 0.025(6) -0.001(4) 0.007(5) -0.012(5)
C16 0.046(7) 0.016(5) 0.033(6) 0.008(5) 0.000(5) -0.001(5)
C17 0.031(6) 0.028(6) 0.027(6) -0.003(5) 0.003(5) 0.006(5)
C18 0.047(7) 0.026(6) 0.025(6) 0.000(5) 0.003(5) -0.001(5)
C19 0.047(7) 0.024(6) 0.035(6) -0.004(5) 0.005(5) 0.006(5)
C20 0.035(6) 0.024(6) 0.024(5) 0.000(4) 0.004(5) -0.012(5)
C21 0.026(6) 0.067(8) 0.027(6) -0.005(6) 0.003(5) -0.009(6)
C22 0.026(6) 0.053(8) 0.029(6) -0.002(5) -0.004(5) -0.006(5)
C23 0.034(6) 0.030(6) 0.028(6) -0.001(5) 0.008(5) 0.000(5)
C24 0.031(6) 0.041(7) 0.025(6) 0.004(5) 0.003(5) -0.002(5)
C25 0.032(6) 0.051(8) 0.023(6) -0.002(5) 0.000(5) -0.010(6)
C26 0.029(6) 0.038(6) 0.023(5) 0.002(5) 0.014(5) -0.009(5)
C1S 0.088(11) 0.050(9) 0.054(8) -0.016(7) 0.018(8) -0.025(8)
B1 0.025(6) 0.022(6) 0.019(5) -0.001(5) 0.007(5) 0.003(5)

loop_
_atom_type_symbol
_atom_type_description
_atom_type_scat_dispersion_real
_atom_type_scat_dispersion_imag
_atom_type_scat_source
C C 0.0033 0.0016 'International Tables Vol C Tables 4.2.6.8 and 6.1.1.4'
H H 0.0000 0.0000 'International Tables Vol C Tables 4.2.6.8 and 6.1.1.4'
B B 0.0013 0.0007 'International Tables Vol C Tables 4.2.6.8 and 6.1.1.4'
N N 0.0061 0.0033 'International Tables Vol C Tables 4.2.6.8 and 6.1.1.4'
F F 0.0171 0.0103 'International Tables Vol C Tables 4.2.6.8 and 6.1.1.4'
P P 0.1023 0.0942 'International Tables Vol C Tables 4.2.6.8 and 6.1.1.4'
Cl Cl 0.1484 0.1585 'International Tables Vol C Tables 4.2.6.8 and 6.1.1.4'
Rh Rh -1.1178 0.9187 'International Tables Vol C Tables 4.2.6.8 and 6.1.1.4'

loop_
_geom_angle_atom_site_label_1
_geom_angle_atom_site_label_2
_geom_angle_atom_site_label_3
_geom_angle
N3 Rh1 N1 88.4(3)
N3 Rh1 C3 98.2(3)
N1 Rh1 C3 153.1(4)
N3 Rh1 C4 98.9(4)
N1 Rh1 C4 165.8(4)
C3 Rh1 C4 37.9(4)
N3 Rh1 C1 158.7(3)
N1 Rh1 C1 97.3(3)
C3 Rh1 C1 67.9(4)
C4 Rh1 C1 80.3(4)
N3 Rh1 C2 159.4(4)
N1 Rh1 C2 102.3(4)
C3 Rh1 C2 80.2(4)
C4 Rh1 C2 67.1(4)
C1 Rh1 C2 38.1(4)
N7 Rh2 N5 91.5(3)
N7 Rh2 C8 96.4(3)
N5 Rh2 C8 162.6(3)
N7 Rh2 C7 97.7(3)
N5 Rh2 C7 154.3(4)
C8 Rh2 C7 39.4(4)
N7 Rh2 C5 159.7(3)
N5 Rh2 C5 96.9(4)
C8 Rh2 C5 80.9(4)
C7 Rh2 C5 67.5(4)
N7 Rh2 C6 156.8(3)
N5 Rh2 C6 100.5(4)
C8 Rh2 C6 67.1(4)
C7 Rh2 C6 80.1(4)
C5 Rh2 C6 38.2(4)
F2 P1 F5 89.0(7)
F2 P1 F1 178.9(7)
F5 P1 F1 91.5(7)
F2 P1 F3 93.1(7)
F5 P1 F3 177.4(7)
F1 P1 F3 86.4(7)
F2 P1 F4 91.9(6)
F5 P1 F4 92.0(5)
F1 P1 F4 89.0(6)
F3 P1 F4 89.4(5)
F2 P1 F6 86.1(6)
F5 P1 F6 88.7(5)
F1 P1 F6 92.9(6)
F3 P1 F6 90.0(5)
F4 P1 F6 177.9(6)
C15 N1 N2 105.2(8)
C15 N1 Rh1 128.0(7)
N2 N1 Rh1 123.5(5)
C17 N2 N1 108.5(8)
C17 N2 B1 127.7(8)
N1 N2 B1 122.7(7)
C18 N3 N4 106.9(8)
C18 N3 Rh1 127.6(7)
N4 N3 Rh1 124.3(6)
C20 N4 N3 108.3(8)
C20 N4 B1 128.6(8)
N3 N4 B1 123.0(7)
C21 N5 N6 106.3(8)
C21 N5 Rh2 126.7(7)
N6 N5 Rh2 126.8(6)
C23 N6 N5 109.2(7)
C23 N6 B1 124.8(8)
N5 N6 B1 123.3(7)
C24 N7 N8 106.2(7)
C24 N7 Rh2 126.0(7)
N8 N7 Rh2 125.2(5)
C26 N8 N7 107.8(7)
C26 N8 B1 127.1(8)
N7 N8 B1 123.4(7)
C2 C1 C11 106.3(9)
C2 C1 Rh1 71.4(6)
C11 C1 Rh1 95.4(6)
C1 C2 C9 105.3(9)
C1 C2 Rh1 70.5(6)
C9 C2 Rh1 96.4(6)
C4 C3 C11 106.6(9)
C4 C3 Rh1 72.0(6)
C11 C3 Rh1 95.9(6)
C3 C4 C9 105.2(10)
C3 C4 Rh1 70.1(6)
C9 C4 Rh1 96.3(7)
C6 C5 C12 105.2(9)
C6 C5 Rh2 71.2(6)
C12 C5 Rh2 95.2(6)
C5 C6 C14 106.8(9)
C5 C6 Rh2 70.6(6)
C14 C6 Rh2 96.0(7)
C8 C7 C12 106.3(9)
C8 C7 Rh2 69.8(6)
C12 C7 Rh2 96.7(6)
C7 C8 C14 105.0(9)
C7 C8 Rh2 70.8(6)
C14 C8 Rh2 97.2(7)
C2 C9 C10 102.1(9)
C2 C9 C4 100.1(8)
C10 C9 C4 101.9(9)
C9 C10 C11 93.0(8)
C1 C11 C10 101.1(9)
C1 C11 C3 100.5(8)
C10 C11 C3 101.1(9)
C7 C12 C5 100.6(8)
C7 C12 C13 101.8(8)
C5 C12 C13 102.4(8)
C12 C13 C14 92.2(8)
C6 C14 C8 99.6(8)
C6 C14 C13 101.9(9)
C8 C14 C13 101.6(9)
N1 C15 C16 111.9(9)
C17 C16 C15 104.4(9)
N2 C17 C16 110.0(9)
N3 C18 C19 109.9(10)
C20 C19 C18 104.7(9)
C19 C20 N4 110.3(9)
N5 C21 C22 110.7(10)
C23 C22 C21 105.9(9)
N6 C23 C22 107.8(9)
N7 C24 C25 111.7(9)
C26 C25 C24 104.1(9)
N8 C26 C25 110.2(9)
Cl99 C1S Cl98 110.2(7)
N8 B1 N6 114.3(8)
N8 B1 N2 105.5(8)
N6 B1 N2 108.0(8)
N8 B1 N4 111.7(8)
N6 B1 N4 106.3(8)
N2 B1 N4 111.1(8)

loop_
_geom_bond_atom_site_label_1
_geom_bond_atom_site_label_2
_geom_bond_distance
Rh1 N3 2.056(8)
Rh1 N1 2.075(7)
Rh1 C3 2.097(10)
Rh1 C4 2.121(10)
Rh1 C1 2.138(9)
Rh1 C2 2.150(10)
Rh2 N7 2.055(7)
Rh2 N5 2.073(8)
Rh2 C8 2.090(9)
Rh2 C7 2.103(10)
Rh2 C5 2.124(9)
Rh2 C6 2.131(10)
Cl98 C1S 1.753(13)
Cl99 C1S 1.747(13)
P1 F2 1.522(8)
P1 F5 1.535(8)
P1 F1 1.536(9)
P1 F3 1.552(9)
P1 F4 1.554(8)
P1 F6 1.582(8)
N1 C15 1.345(11)
N1 N2 1.395(10)
N2 C17 1.356(11)
N2 B1 1.541(13)
N3 C18 1.338(12)
N3 N4 1.359(10)
N4 C20 1.345(11)
N4 B1 1.546(13)
N5 C21 1.328(12)
N5 N6 1.376(10)
N6 C23 1.356(11)
N6 B1 1.531(13)
N7 C24 1.330(11)
N7 N8 1.379(10)
N8 C26 1.350(11)
N8 B1 1.526(12)
C1 C2 1.399(14)
C1 C11 1.520(14)
C2 C9 1.520(14)
C3 C4 1.371(15)
C3 C11 1.557(14)
C4 C9 1.560(14)
C5 C6 1.393(13)
C5 C12 1.535(14)
C6 C14 1.520(15)
C7 C8 1.412(13)
C7 C12 1.517(13)
C8 C14 1.536(14)
C9 C10 1.532(15)
C10 C11 1.538(15)
C12 C13 1.542(14)
C13 C14 1.561(15)
C15 C16 1.389(14)
C16 C17 1.366(14)
C18 C19 1.395(14)
C19 C20 1.343(14)
C21 C22 1.381(14)
C22 C23 1.371(13)
C24 C25 1.382(14)
C25 C26 1.362(13)
